data_7251573
loop_
_publ_author_name
'Singh, Atom Rajiv'
'Rajpurohit, Anil Singh'
'Sharma, Aribam Rishikanta'
'Jaccob, Madhavan'
'Laishram, Raju'
'Lonibala, Rajkumari'

_publ_section_title
;
 Unprecedented 3D-coordination polymeric frameworks of 5-aminoisophthalate
 with alkaline earth metals (Sr and Ba): catalytic and luminescent
 properties
;
_journal_issue 8
_journal_name_full CrystEngComm
_journal_page_first 1431
_journal_page_last 1443
_journal_paper_doi 10.1039/D5CE01093D
_journal_volume 28
_journal_year 2026
_chemical_formula_moiety 'C32 H21 Ba4 Cl N4 O16'
_chemical_formula_sum 'C32 H21 Ba4 Cl N4 O16'
_chemical_formula_weight 1302.34
_space_group_crystal_system triclinic
_space_group_IT_number 2
_space_group_name_Hall '-P 1'
_space_group_name_H-M_alt 'P -1'
_atom_sites_solution_hydrogens mixed
_audit_creation_method SHELXL-2018/3
_audit_update_record
;
2019-07-08 deposited with the CCDC.	2026-01-20 downloaded from the CCDC.
;
_cell_angle_alpha 76.4290(10)
_cell_angle_beta 87.0900(10)
_cell_angle_gamma 73.4270(10)
_cell_formula_units_Z 1
_cell_length_a 7.5210(2)
_cell_length_b 9.8113(2)
_cell_length_c 12.5148(3)
_cell_measurement_reflns_used 9955
_cell_measurement_temperature 296(2)
_cell_measurement_theta_max 33.92
_cell_measurement_theta_min 2.46
_cell_volume 860.27(4)
_computing_cell_refinement 'APEX2/SAINT (Bruker, 2004)'
_computing_data_collection 'APEX2 (Bruker, 2004)'
_computing_data_reduction 'SAINT/XPREP (Bruker, 2004)'
_computing_molecular_graphics 'ORTEP3 (Farrugia, 1997) and Mercury (Bruno et al., 2002)'
_computing_publication_material 'SHELXL-2018/3 (Sheldrick, 2018)'
_computing_structure_refinement 'SHELXL-2018/3 (Sheldrick, 2018)'
_computing_structure_solution 'SHELXT-2014/4 (Sheldrick, 2014)'
_diffrn_ambient_temperature 296(2)
_diffrn_measured_fraction_theta_full 0.999
_diffrn_measured_fraction_theta_max 1.000
_diffrn_measurement_device_type 'Bruker axs kappa apex2 CCD Diffractometer'
_diffrn_measurement_method '\w and \f scan'
_diffrn_radiation_monochromator graphite
_diffrn_radiation_source 'fine-focus sealed tube'
_diffrn_radiation_type MoK\a
_diffrn_radiation_wavelength 0.71073
_diffrn_reflns_av_R_equivalents 0.0422
_diffrn_reflns_av_unetI/netI 0.0263
_diffrn_reflns_Laue_measured_fraction_full 0.999
_diffrn_reflns_Laue_measured_fraction_max 1.000
_diffrn_reflns_limit_h_max 10
_diffrn_reflns_limit_h_min -10
_diffrn_reflns_limit_k_max 13
_diffrn_reflns_limit_k_min -13
_diffrn_reflns_limit_l_max 17
_diffrn_reflns_limit_l_min -17
_diffrn_reflns_number 32740
_diffrn_reflns_point_group_measured_fraction_full 0.999
_diffrn_reflns_point_group_measured_fraction_max 1.000
_diffrn_reflns_theta_full 25.242
_diffrn_reflns_theta_max 29.997
_diffrn_reflns_theta_min 2.458
_exptl_absorpt_coefficient_mu 4.680
_exptl_absorpt_correction_T_max 0.7483
_exptl_absorpt_correction_T_min 0.5251
_exptl_absorpt_correction_type multi-scan
_exptl_absorpt_process_details 'SADABS (Bruker, 2004)'
_exptl_crystal_colour Yellow
_exptl_crystal_density_diffrn 2.514
_exptl_crystal_description BLOCK
_exptl_crystal_F_000 610
_exptl_crystal_size_max 0.150
_exptl_crystal_size_mid 0.100
_exptl_crystal_size_min 0.100
_refine_diff_density_max 0.801
_refine_diff_density_min -0.709
_refine_diff_density_rms 0.117
_refine_ls_extinction_method none
_refine_ls_goodness_of_fit_ref 1.045
_refine_ls_hydrogen_treatment mixed
_refine_ls_matrix_type full
_refine_ls_number_parameters 279
_refine_ls_number_reflns 5022
_refine_ls_number_restraints 9
_refine_ls_restrained_S_all 1.044
_refine_ls_R_factor_all 0.0298
_refine_ls_R_factor_gt 0.0203
_refine_ls_shift/su_max 0.001
_refine_ls_shift/su_mean 0.000
_refine_ls_structure_factor_coef Fsqd
_refine_ls_weighting_details 'w=1/[\s^2^(Fo^2^)+(0.0131P)^2^+1.3321P] where P=(Fo^2^+2Fc^2^)/3'
_refine_ls_weighting_scheme calc
_refine_ls_wR_factor_gt 0.0418
_refine_ls_wR_factor_ref 0.0456
_reflns_Friedel_coverage 0.000
_reflns_number_gt 4188
_reflns_number_total 5022
_reflns_threshold_expression 'I > 2\s(I)'
_cod_data_source_file d5ce01093d2.cif
_cod_data_source_block ba-r1
_cod_depositor_comments 'Adding full bibliography for 7251572--7251573.cif.'
_cod_database_code 7251573
_shelx_shelxl_version_number 2018/3
_shelx_space_group_comment
;
The symmetry employed for this shelxl refinement is uniquely defined
by the following loop, which should always be used as a source of
symmetry information in preference to the above space-group names.
They are only intended as comments.
;
_shelx_estimated_absorpt_t_min 0.540
_shelx_estimated_absorpt_t_max 0.652

loop_
_space_group_symop_operation_xyz
'x, y, z'
'-x, -y, -z'

loop_
_atom_site_label
_atom_site_type_symbol
_atom_site_fract_x
_atom_site_fract_y
_atom_site_fract_z
_atom_site_U_iso_or_equiv
_atom_site_adp_type
_atom_site_occupancy
_atom_site_site_symmetry_order
_atom_site_calc_flag
_atom_site_refinement_flags_posn
_atom_site_refinement_flags_adp
_atom_site_refinement_flags_occupancy
_atom_site_disorder_assembly
_atom_site_disorder_group
Ba1 Ba 0.71634(2) 1.15455(2) -0.18878(2) 0.01713(4) Uani 1 1 d . . . . .
Ba2 Ba 0.88267(2) 0.73443(2) 0.03099(2) 0.01518(4) Uani 1 1 d . . . . .
C1 C 0.8830(4) 0.8719(3) -0.2864(2) 0.0189(5) Uani 1 1 d . . . . .
C2 C 0.9923(4) 0.7565(3) -0.3450(2) 0.0175(5) Uani 1 1 d . . . . .
C3 C 0.9756(4) 0.7864(3) -0.4591(2) 0.0207(6) Uani 1 1 d . . . . .
H3 H 0.898551 0.875426 -0.496434 0.025 Uiso 1 1 calc R U . . .
C4 C 1.0724(4) 0.6850(3) -0.5182(2) 0.0208(6) Uani 1 1 d . . . . .
C5 C 1.1923(4) 0.5561(3) -0.4611(2) 0.0238(6) Uani 1 1 d . . . . .
H5 H 1.261956 0.489303 -0.499692 0.029 Uiso 1 1 calc R U . . .
C6 C 1.2110(4) 0.5243(3) -0.3478(2) 0.0199(6) Uani 1 1 d . . . . .
C7 C 1.1091(4) 0.6240(3) -0.2880(2) 0.0191(5) Uani 1 1 d . . . . .
H7 H 1.119133 0.602342 -0.211695 0.023 Uiso 1 1 calc R U . . .
C8 C 1.3443(4) 0.3817(3) -0.2908(2) 0.0242(6) Uani 1 1 d . . . . .
C9 C 0.7452(4) 0.5102(3) -0.1361(2) 0.0165(5) Uani 1 1 d . . . . .
C10 C 0.5922(4) 0.6388(3) -0.1940(2) 0.0169(5) Uani 1 1 d . . . . .
C11 C 0.5855(4) 0.6811(3) -0.3085(2) 0.0199(6) Uani 1 1 d . . . . .
H11 H 0.667019 0.623921 -0.349739 0.024 Uiso 1 1 calc R U . . .
C12 C 0.4565(4) 0.8091(3) -0.3608(2) 0.0190(5) Uani 1 1 d . . . . .
C13 C 0.3324(4) 0.8928(3) -0.2991(2) 0.0204(6) Uani 1 1 d . . . . .
H13 H 0.249127 0.980203 -0.334140 0.025 Uiso 1 1 calc R U . . .
C14 C 0.3320(4) 0.8470(3) -0.1857(2) 0.0171(5) Uani 1 1 d . . . . .
C15 C 0.4639(4) 0.7205(3) -0.1329(2) 0.0179(5) Uani 1 1 d . . . . .
H15 H 0.466055 0.690672 -0.056656 0.022 Uiso 1 1 calc R U . . .
C16 C 0.1914(4) 0.9344(3) -0.1192(2) 0.0159(5) Uani 1 1 d . . . . .
N1 N 1.0562(4) 0.7158(3) -0.6326(2) 0.0266(6) Uani 1 1 d D . . . .
N2 N 0.4554(4) 0.8626(3) -0.4785(2) 0.0297(6) Uani 1 1 d D . . . .
O1 O 0.8808(3) 0.8425(2) -0.18332(16) 0.0237(4) Uani 1 1 d . . . . .
O2 O 0.8010(3) 0.9948(2) -0.34507(18) 0.0337(6) Uani 1 1 d . . . . .
O3 O 1.3501(3) 0.3475(2) -0.18725(17) 0.0274(5) Uani 1 1 d . . . . .
O4 O 1.4453(4) 0.3033(3) -0.3493(2) 0.0465(7) Uani 1 1 d . . . . .
O5 O 0.8078(3) 0.5158(2) -0.04651(17) 0.0235(4) Uani 1 1 d . . . . .
O6 O 0.8083(3) 0.4039(2) -0.18132(16) 0.0222(4) Uani 1 1 d . . . . .
O7 O 0.1622(3) 0.8691(2) -0.02314(16) 0.0220(4) Uani 1 1 d . . . . .
O8 O 0.1120(3) 1.0666(2) -0.16381(16) 0.0207(4) Uani 1 1 d . . . . .
Cl1 Cl 0.500000 1.000000 0.000000 0.02174(19) Uani 1 2 d S . P . .
H1A H 1.077(5) 0.640(3) -0.657(3) 0.042(11) Uiso 1 1 d D . . . .
H1B H 0.961(4) 0.780(3) -0.662(3) 0.033(10) Uiso 1 1 d D . . . .
H2A H 0.344(3) 0.891(4) -0.504(3) 0.043(12) Uiso 1 1 d D . . . .
H2B H 0.521(4) 0.804(3) -0.515(3) 0.038(11) Uiso 1 1 d D . . . .
H2C H 0.494(6) 0.940(4) -0.491(5) 0.05(3) Uiso 0.5 1 d D . P . .

loop_
_atom_site_aniso_label
_atom_site_aniso_U_11
_atom_site_aniso_U_22
_atom_site_aniso_U_33
_atom_site_aniso_U_23
_atom_site_aniso_U_13
_atom_site_aniso_U_12
Ba1 0.01902(8) 0.01550(8) 0.01495(8) -0.00458(6) -0.00036(6) -0.00088(6)
Ba2 0.01586(8) 0.01422(8) 0.01331(7) -0.00357(6) -0.00034(6) -0.00046(6)
C1 0.0197(13) 0.0182(13) 0.0199(13) -0.0090(10) -0.0008(10) -0.0032(10)
C2 0.0180(13) 0.0171(12) 0.0164(12) -0.0053(10) 0.0019(10) -0.0024(10)
C3 0.0226(14) 0.0167(13) 0.0193(13) -0.0042(10) -0.0011(11) 0.0000(11)
C4 0.0246(14) 0.0210(14) 0.0160(13) -0.0056(11) 0.0017(11) -0.0041(11)
C5 0.0278(16) 0.0224(14) 0.0182(13) -0.0066(11) 0.0026(11) -0.0011(12)
C6 0.0192(13) 0.0164(13) 0.0198(13) -0.0019(10) -0.0003(11) 0.0000(10)
C7 0.0193(13) 0.0179(13) 0.0181(13) -0.0034(10) 0.0013(10) -0.0028(10)
C8 0.0235(15) 0.0193(14) 0.0235(14) -0.0013(11) -0.0003(12) 0.0012(11)
C9 0.0163(12) 0.0146(12) 0.0175(12) -0.0034(10) 0.0006(10) -0.0027(10)
C10 0.0165(12) 0.0128(12) 0.0197(13) -0.0047(10) -0.0031(10) -0.0001(10)
C11 0.0196(13) 0.0198(13) 0.0177(13) -0.0075(10) 0.0009(10) 0.0007(10)
C12 0.0207(13) 0.0201(13) 0.0126(12) -0.0025(10) -0.0005(10) -0.0009(11)
C13 0.0186(13) 0.0189(13) 0.0191(13) -0.0043(10) -0.0004(10) 0.0021(10)
C14 0.0158(12) 0.0176(12) 0.0166(12) -0.0057(10) 0.0019(10) -0.0014(10)
C15 0.0202(13) 0.0166(12) 0.0150(12) -0.0031(10) 0.0007(10) -0.0026(10)
C16 0.0130(12) 0.0200(13) 0.0153(12) -0.0090(10) -0.0004(9) -0.0017(10)
N1 0.0405(16) 0.0211(13) 0.0135(11) -0.0051(10) -0.0015(11) 0.0001(12)
N2 0.0307(15) 0.0340(16) 0.0149(12) -0.0064(11) 0.0006(11) 0.0060(12)
O1 0.0299(11) 0.0236(10) 0.0159(9) -0.0057(8) 0.0011(8) -0.0041(9)
O2 0.0496(15) 0.0201(11) 0.0207(11) -0.0066(9) -0.0062(10) 0.0097(10)
O3 0.0272(11) 0.0261(11) 0.0188(10) 0.0033(8) 0.0035(8) 0.0009(9)
O4 0.0500(16) 0.0420(15) 0.0262(12) -0.0105(11) -0.0034(11) 0.0234(12)
O5 0.0247(11) 0.0192(10) 0.0241(10) -0.0093(8) -0.0090(8) 0.0032(8)
O6 0.0273(11) 0.0161(9) 0.0205(10) -0.0078(8) -0.0027(8) 0.0016(8)
O7 0.0216(10) 0.0272(11) 0.0154(9) -0.0042(8) 0.0033(8) -0.0055(8)
O8 0.0208(10) 0.0171(9) 0.0200(10) -0.0060(8) 0.0003(8) 0.0023(8)
Cl1 0.0180(4) 0.0205(4) 0.0247(5) -0.0017(4) 0.0003(4) -0.0050(4)

loop_
_atom_type_symbol
_atom_type_description
_atom_type_scat_dispersion_real
_atom_type_scat_dispersion_imag
_atom_type_scat_source
C C 0.0033 0.0016 'International Tables Vol C Tables 4.2.6.8 and 6.1.1.4'
H H 0.0000 0.0000 'International Tables Vol C Tables 4.2.6.8 and 6.1.1.4'
N N 0.0061 0.0033 'International Tables Vol C Tables 4.2.6.8 and 6.1.1.4'
O O 0.0106 0.0060 'International Tables Vol C Tables 4.2.6.8 and 6.1.1.4'
Cl Cl 0.1484 0.1585 'International Tables Vol C Tables 4.2.6.8 and 6.1.1.4'
Ba Ba -0.3244 2.2819 'International Tables Vol C Tables 4.2.6.8 and 6.1.1.4'

loop_
_geom_angle_atom_site_label_1
_geom_angle_atom_site_label_2
_geom_angle_atom_site_label_3
_geom_angle
_geom_angle_site_symmetry_1
_geom_angle_site_symmetry_3
_geom_angle_publ_flag
O2 Ba1 O6 128.52(7) . 1_565 ?
O2 Ba1 O4 76.77(7) . 1_465 ?
O6 Ba1 O4 92.74(8) 1_565 1_465 ?
O2 Ba1 O7 137.15(6) . 2_675 ?
O6 Ba1 O7 70.79(6) 1_565 2_675 ?
O4 Ba1 O7 145.62(6) 1_465 2_675 ?
O2 Ba1 O8 81.57(7) . 1_655 ?
O6 Ba1 O8 74.76(6) 1_565 1_655 ?
O4 Ba1 O8 139.57(7) 1_465 1_655 ?
O7 Ba1 O8 66.45(6) 2_675 1_655 ?
O2 Ba1 O3 118.98(7) . 1_465 ?
O6 Ba1 O3 81.10(6) 1_565 1_465 ?
O4 Ba1 O3 46.25(6) 1_465 1_465 ?
O7 Ba1 O3 100.27(6) 2_675 1_465 ?
O8 Ba1 O3 155.17(6) 1_655 1_465 ?
O2 Ba1 O1 45.69(6) . . ?
O6 Ba1 O1 142.20(6) 1_565 . ?
O4 Ba1 O1 115.43(7) 1_465 . ?
O7 Ba1 O1 94.18(6) 2_675 . ?
O8 Ba1 O1 67.44(6) 1_655 . ?
O3 Ba1 O1 136.54(6) 1_465 . ?
O2 Ba1 N1 69.08(7) . 2_774 ?
O6 Ba1 N1 59.44(6) 1_565 2_774 ?
O4 Ba1 N1 79.45(8) 1_465 2_774 ?
O7 Ba1 N1 113.95(7) 2_675 2_774 ?
O8 Ba1 N1 60.93(7) 1_655 2_774 ?
O3 Ba1 N1 111.04(7) 1_465 2_774 ?
O1 Ba1 N1 99.65(6) . 2_774 ?
O2 Ba1 Cl1 108.83(5) . . ?
O6 Ba1 Cl1 122.61(4) 1_565 . ?
O4 Ba1 Cl1 103.25(6) 1_465 . ?
O7 Ba1 Cl1 65.25(4) 2_675 . ?
O8 Ba1 Cl1 115.98(4) 1_655 . ?
O3 Ba1 Cl1 72.67(4) 1_465 . ?
O1 Ba1 Cl1 76.88(4) . . ?
N1 Ba1 Cl1 176.25(5) 2_774 . ?
O2 Ba1 C8 99.66(7) . 1_465 ?
O6 Ba1 C8 82.40(7) 1_565 1_465 ?
O4 Ba1 C8 23.44(7) 1_465 1_465 ?
O7 Ba1 C8 122.23(7) 2_675 1_465 ?
O8 Ba1 C8 151.06(7) 1_655 1_465 ?
O3 Ba1 C8 23.60(7) 1_465 1_465 ?
O1 Ba1 C8 132.71(7) . 1_465 ?
N1 Ba1 C8 92.23(8) 2_774 1_465 ?
Cl1 Ba1 C8 91.20(6) . 1_465 ?
O2 Ba1 C1 22.80(7) . . ?
O6 Ba1 C1 137.80(7) 1_565 . ?
O4 Ba1 C1 97.32(7) 1_465 . ?
O7 Ba1 C1 115.30(7) 2_675 . ?
O8 Ba1 C1 71.13(6) 1_655 . ?
O3 Ba1 C1 133.09(7) 1_465 . ?
O1 Ba1 C1 23.11(6) . . ?
N1 Ba1 C1 82.29(7) 2_774 . ?
Cl1 Ba1 C1 94.72(5) . . ?
C8 Ba1 C1 118.75(8) 1_465 . ?
O2 Ba1 Ba2 123.13(6) . 2_775 ?
O6 Ba1 Ba2 42.65(4) 1_565 2_775 ?
O4 Ba1 Ba2 135.17(7) 1_465 2_775 ?
O7 Ba1 Ba2 40.59(4) 2_675 2_775 ?
O8 Ba1 Ba2 42.60(4) 1_655 2_775 ?
O3 Ba1 Ba2 113.63(5) 1_465 2_775 ?
O1 Ba1 Ba2 103.97(4) . 2_775 ?
N1 Ba1 Ba2 73.46(5) 2_774 2_775 ?
Cl1 Ba1 Ba2 105.840(5) . 2_775 ?
C8 Ba1 Ba2 123.27(6) 1_465 2_775 ?
C1 Ba1 Ba2 113.28(5) . 2_775 ?
O1 Ba2 O3 139.01(7) . 2_765 ?
O1 Ba2 O5 79.23(6) . . ?
O3 Ba2 O5 80.36(7) 2_765 . ?
O1 Ba2 O7 69.71(6) . 1_655 ?
O3 Ba2 O7 146.45(6) 2_765 1_655 ?
O5 Ba2 O7 130.11(6) . 1_655 ?
O1 Ba2 O5 98.96(6) . 2_765 ?
O3 Ba2 O5 105.02(6) 2_765 2_765 ?
O5 Ba2 O5 66.80(7) . 2_765 ?
O7 Ba2 O5 80.35(6) 1_655 2_765 ?
O1 Ba2 O8 115.16(6) . 2_675 ?
O3 Ba2 O8 82.03(6) 2_765 2_675 ?
O5 Ba2 O8 162.38(6) . 2_675 ?
O7 Ba2 O8 66.84(6) 1_655 2_675 ?
O5 Ba2 O8 117.82(6) 2_765 2_675 ?
O1 Ba2 O6 129.34(6) . 2_765 ?
O3 Ba2 O6 90.51(6) 2_765 2_765 ?
O5 Ba2 O6 106.44(6) . 2_765 ?
O7 Ba2 O6 69.31(6) 1_655 2_765 ?
O5 Ba2 O6 45.75(5) 2_765 2_765 ?
O8 Ba2 O6 73.08(5) 2_675 2_765 ?
O1 Ba2 C9 116.51(7) . 2_765 ?
O3 Ba2 C9 96.82(6) 2_765 2_765 ?
O5 Ba2 C9 85.62(6) . 2_765 ?
O7 Ba2 C9 75.23(6) 1_655 2_765 ?
O5 Ba2 C9 22.81(6) 2_765 2_765 ?
O8 Ba2 C9 95.92(6) 2_675 2_765 ?
O6 Ba2 C9 23.05(6) 2_765 2_765 ?
O1 Ba2 Cl1 79.15(4) . . ?
O3 Ba2 Cl1 73.00(4) 2_765 . ?
O5 Ba2 Cl1 106.17(4) . . ?
O7 Ba2 Cl1 105.11(4) 1_655 . ?
O5 Ba2 Cl1 172.96(4) 2_765 . ?
O8 Ba2 Cl1 68.87(4) 2_675 . ?
O6 Ba2 Cl1 140.10(4) 2_765 . ?
C9 Ba2 Cl1 162.41(5) 2_765 . ?
O1 Ba2 Ba1 110.46(5) . 2_775 ?
O3 Ba2 Ba1 106.82(5) 2_765 2_775 ?
O5 Ba2 Ba1 144.47(4) . 2_775 ?
O7 Ba2 Ba1 40.95(4) 1_655 2_775 ?
O5 Ba2 Ba1 77.81(4) 2_765 2_775 ?
O8 Ba2 Ba1 42.76(4) 2_675 2_775 ?
O6 Ba2 Ba1 40.46(4) 2_765 2_775 ?
C9 Ba2 Ba1 59.20(5) 2_765 2_775 ?
Cl1 Ba2 Ba1 109.213(5) . 2_775 ?
O1 Ba2 Ba1 42.85(4) . . ?
O3 Ba2 Ba1 119.98(4) 2_765 . ?
O5 Ba2 Ba1 114.00(4) . . ?
O7 Ba2 Ba1 65.35(4) 1_655 . ?
O5 Ba2 Ba1 134.73(5) 2_765 . ?
O8 Ba2 Ba1 75.69(4) 2_675 . ?
O6 Ba2 Ba1 132.10(4) 2_765 . ?
C9 Ba2 Ba1 139.90(5) 2_765 . ?
Cl1 Ba2 Ba1 47.023(3) . . ?
Ba1 Ba2 Ba1 92.865(5) 2_775 . ?
O1 Ba2 Ba2 89.10(4) . 2_765 ?
O3 Ba2 Ba2 93.37(5) 2_765 2_765 ?
O5 Ba2 Ba2 33.97(4) . 2_765 ?
O7 Ba2 Ba2 106.15(4) 1_655 2_765 ?
O5 Ba2 Ba2 32.83(4) 2_765 2_765 ?
O8 Ba2 Ba2 147.77(4) 2_675 2_765 ?
O6 Ba2 Ba2 75.09(4) 2_765 2_765 ?
C9 Ba2 Ba2 52.75(5) 2_765 2_765 ?
Cl1 Ba2 Ba2 140.132(6) . 2_765 ?
Ba1 Ba2 Ba2 110.593(5) 2_775 2_765 ?
Ba1 Ba2 Ba2 131.894(6) . 2_765 ?
O1 C1 O2 123.3(3) . . ?
O1 C1 C2 119.5(2) . . ?
O2 C1 C2 117.2(2) . . ?
O1 C1 Ba1 67.11(15) . . ?
O2 C1 Ba1 57.19(14) . . ?
C2 C1 Ba1 167.08(19) . . ?
C3 C2 C7 120.1(2) . . ?
C3 C2 C1 118.2(2) . . ?
C7 C2 C1 121.8(2) . . ?
C2 C3 C4 121.1(3) . . ?
C2 C3 H3 119.4 . . ?
C4 C3 H3 119.4 . . ?
C5 C4 C3 118.2(3) . . ?
C5 C4 N1 120.8(3) . . ?
C3 C4 N1 121.0(3) . . ?
C6 C5 C4 121.5(3) . . ?
C6 C5 H5 119.2 . . ?
C4 C5 H5 119.2 . . ?
C5 C6 C7 120.3(3) . . ?
C5 C6 C8 118.7(3) . . ?
C7 C6 C8 121.0(3) . . ?
C2 C7 C6 118.7(3) . . ?
C2 C7 H7 120.6 . . ?
C6 C7 H7 120.6 . . ?
O4 C8 O3 123.3(3) . . ?
O4 C8 C6 118.1(3) . . ?
O3 C8 C6 118.6(3) . . ?
O4 C8 Ba1 61.20(16) . 1_645 ?
O3 C8 Ba1 65.61(15) . 1_645 ?
C6 C8 Ba1 159.8(2) . 1_645 ?
O5 C9 O6 123.2(2) . . ?
O5 C9 C10 118.1(2) . . ?
O6 C9 C10 118.6(2) . . ?
O5 C9 Ba2 61.11(14) . 2_765 ?
O6 C9 Ba2 62.60(14) . 2_765 ?
C10 C9 Ba2 170.66(18) . 2_765 ?
C15 C10 C11 119.9(2) . . ?
C15 C10 C9 119.8(2) . . ?
C11 C10 C9 120.2(2) . . ?
C12 C11 C10 119.7(2) . . ?
C12 C11 H11 120.1 . . ?
C10 C11 H11 120.1 . . ?
C13 C12 C11 120.0(2) . . ?
C13 C12 N2 118.6(2) . . ?
C11 C12 N2 121.3(2) . . ?
C14 C13 C12 120.4(3) . . ?
C14 C13 H13 119.8 . . ?
C12 C13 H13 119.8 . . ?
C13 C14 C15 119.6(2) . . ?
C13 C14 C16 120.4(2) . . ?
C15 C14 C16 120.0(2) . . ?
C10 C15 C14 120.2(2) . . ?
C10 C15 H15 119.9 . . ?
C14 C15 H15 119.9 . . ?
O7 C16 O8 125.3(2) . . ?
O7 C16 C14 117.0(2) . . ?
O8 C16 C14 117.7(2) . . ?
C4 N1 Ba1 131.5(2) . 2_774 ?
C4 N1 H1A 112(3) . . ?
Ba1 N1 H1A 91(3) 2_774 . ?
C4 N1 H1B 117(2) . . ?
Ba1 N1 H1B 89(3) 2_774 . ?
H1A N1 H1B 112(3) . . ?
C12 N2 H2A 110(3) . . ?
C12 N2 H2B 116(3) . . ?
H2A N2 H2B 108(2) . . ?
C12 N2 H2C 107(4) . . ?
H2A N2 H2C 106(3) . . ?
H2B N2 H2C 109(3) . . ?
C1 O1 Ba2 170.23(19) . . ?
C1 O1 Ba1 89.78(16) . . ?
Ba2 O1 Ba1 99.51(6) . . ?
C1 O2 Ba1 100.01(17) . . ?
C8 O3 Ba2 134.5(2) . 2_765 ?
C8 O3 Ba1 90.78(17) . 1_645 ?
Ba2 O3 Ba1 117.94(7) 2_765 1_645 ?
C8 O4 Ba1 95.36(19) . 1_645 ?
C9 O5 Ba2 133.95(18) . . ?
C9 O5 Ba2 96.07(16) . 2_765 ?
Ba2 O5 Ba2 113.20(7) . 2_765 ?
C9 O6 Ba1 136.38(18) . 1_545 ?
C9 O6 Ba2 94.35(16) . 2_765 ?
Ba1 O6 Ba2 96.89(6) 1_545 2_765 ?
C16 O7 Ba2 124.49(18) . 1_455 ?
C16 O7 Ba1 136.37(18) . 2_675 ?
Ba2 O7 Ba1 98.46(6) 1_455 2_675 ?
C16 O8 Ba2 113.84(16) . 2_675 ?
C16 O8 Ba1 118.10(17) . 1_455 ?
Ba2 O8 Ba1 94.63(5) 2_675 1_455 ?
Ba1 Cl1 Ba1 180.0 2_675 . ?
Ba1 Cl1 Ba2 96.295(4) 2_675 . ?
Ba1 Cl1 Ba2 83.704(4) . . ?
Ba1 Cl1 Ba2 83.704(4) 2_675 2_675 ?
Ba1 Cl1 Ba2 96.296(4) . 2_675 ?
Ba2 Cl1 Ba2 180.0 . 2_675 ?

loop_
_geom_bond_atom_site_label_1
_geom_bond_atom_site_label_2
_geom_bond_distance
_geom_bond_site_symmetry_2
_geom_bond_publ_flag
Ba1 O2 2.726(2) . ?
Ba1 O6 2.747(2) 1_565 ?
Ba1 O4 2.769(2) 1_465 ?
Ba1 O7 2.785(2) 2_675 ?
Ba1 O8 2.863(2) 1_655 ?
Ba1 O3 2.865(2) 1_465 ?
Ba1 O1 2.943(2) . ?
Ba1 N1 3.010(3) 2_774 ?
Ba1 Cl1 3.14076(17) . ?
Ba1 C8 3.146(3) 1_465 ?
Ba1 C1 3.194(3) . ?
Ba1 Ba2 4.2034(2) 2_775 ?
Ba2 O1 2.642(2) . ?
Ba2 O3 2.693(2) 2_765 ?
Ba2 O5 2.753(2) . ?
Ba2 O7 2.765(2) 1_655 ?
Ba2 O5 2.8371(19) 2_765 ?
Ba2 O8 2.8547(19) 2_675 ?
Ba2 O6 2.869(2) 2_765 ?
Ba2 C9 3.222(3) 2_765 ?
Ba2 Cl1 3.25324(17) . ?
Ba2 Ba2 4.6672(3) 2_765 ?
C1 O1 1.254(3) . ?
C1 O2 1.257(3) . ?
C1 C2 1.515(4) . ?
C2 C3 1.393(4) . ?
C2 C7 1.396(4) . ?
C3 C4 1.394(4) . ?
C3 H3 0.9300 . ?
C4 C5 1.384(4) . ?
C4 N1 1.396(4) . ?
C5 C6 1.384(4) . ?
C5 H5 0.9300 . ?
C6 C7 1.401(4) . ?
C6 C8 1.509(4) . ?
C7 H7 0.9300 . ?
C8 O4 1.257(4) . ?
C8 O3 1.260(4) . ?
C9 O5 1.256(3) . ?
C9 O6 1.265(3) . ?
C9 C10 1.506(4) . ?
C10 C15 1.389(4) . ?
C10 C11 1.394(4) . ?
C11 C12 1.389(4) . ?
C11 H11 0.9300 . ?
C12 C13 1.389(4) . ?
C12 N2 1.443(4) . ?
C13 C14 1.385(4) . ?
C13 H13 0.9300 . ?
C14 C15 1.393(4) . ?
C14 C16 1.508(3) . ?
C15 H15 0.9300 . ?
C16 O7 1.263(3) . ?
C16 O8 1.266(3) . ?
N1 H1A 0.839(17) . ?
N1 H1B 0.841(17) . ?
N2 H2A 0.859(17) . ?
N2 H2B 0.850(17) . ?
N2 H2C 0.862(18) . ?

loop_
_geom_hbond_atom_site_label_D
_geom_hbond_atom_site_label_H
_geom_hbond_atom_site_label_A
_geom_hbond_distance_DH
_geom_hbond_distance_HA
_geom_hbond_distance_DA
_geom_hbond_angle_DHA
_geom_hbond_site_symmetry_A
_geom_hbond_publ_flag
N1 H1A O6 0.839(17) 2.25(3) 2.864(3) 130(3) 2_764 yes
N1 H1B O8 0.841(17) 2.33(3) 2.981(3) 134(3) 2_674 yes
N2 H2A O2 0.859(17) 2.12(3) 2.828(4) 139(3) 2_674 yes
N2 H2B O4 0.850(17) 2.17(2) 2.939(4) 151(3) 2_764 yes
N2 H2C N2 0.862(18) 2.03(2) 2.885(7) 172(4) 2_674 yes

loop_
_geom_torsion_atom_site_label_1
_geom_torsion_atom_site_label_2
_geom_torsion_atom_site_label_3
_geom_torsion_atom_site_label_4
_geom_torsion
_geom_torsion_site_symmetry_1
_geom_torsion_site_symmetry_2
_geom_torsion_site_symmetry_3
_geom_torsion_site_symmetry_4
_geom_torsion_publ_flag
O1 C1 C2 C3 172.9(3) . . . . ?
O2 C1 C2 C3 -8.3(4) . . . . ?
Ba1 C1 C2 C3 -69.4(9) . . . . ?
O1 C1 C2 C7 -7.9(4) . . . . ?
O2 C1 C2 C7 170.8(3) . . . . ?
Ba1 C1 C2 C7 109.8(8) . . . . ?
C7 C2 C3 C4 0.8(4) . . . . ?
C1 C2 C3 C4 179.9(3) . . . . ?
C2 C3 C4 C5 -2.8(4) . . . . ?
C2 C3 C4 N1 -179.6(3) . . . . ?
C3 C4 C5 C6 2.8(5) . . . . ?
N1 C4 C5 C6 179.6(3) . . . . ?
C4 C5 C6 C7 -0.7(5) . . . . ?
C4 C5 C6 C8 -180.0(3) . . . . ?
C3 C2 C7 C6 1.3(4) . . . . ?
C1 C2 C7 C6 -177.8(3) . . . . ?
C5 C6 C7 C2 -1.3(4) . . . . ?
C8 C6 C7 C2 177.9(3) . . . . ?
C5 C6 C8 O4 6.2(5) . . . . ?
C7 C6 C8 O4 -173.0(3) . . . . ?
C5 C6 C8 O3 -174.3(3) . . . . ?
C7 C6 C8 O3 6.5(4) . . . . ?
C5 C6 C8 Ba1 88.8(6) . . . 1_645 ?
C7 C6 C8 Ba1 -90.4(6) . . . 1_645 ?
O5 C9 C10 C15 -32.0(4) . . . . ?
O6 C9 C10 C15 150.0(3) . . . . ?
O5 C9 C10 C11 144.2(3) . . . . ?
O6 C9 C10 C11 -33.7(4) . . . . ?
C15 C10 C11 C12 3.4(4) . . . . ?
C9 C10 C11 C12 -172.9(3) . . . . ?
C10 C11 C12 C13 -1.3(4) . . . . ?
C10 C11 C12 N2 174.9(3) . . . . ?
C11 C12 C13 C14 -2.2(4) . . . . ?
N2 C12 C13 C14 -178.5(3) . . . . ?
C12 C13 C14 C15 3.7(4) . . . . ?
C12 C13 C14 C16 -177.1(3) . . . . ?
C11 C10 C15 C14 -1.9(4) . . . . ?
C9 C10 C15 C14 174.3(3) . . . . ?
C13 C14 C15 C10 -1.6(4) . . . . ?
C16 C14 C15 C10 179.2(3) . . . . ?
C13 C14 C16 O7 160.3(3) . . . . ?
C15 C14 C16 O7 -20.5(4) . . . . ?
C13 C14 C16 O8 -19.6(4) . . . . ?
C15 C14 C16 O8 159.6(3) . . . . ?
C5 C4 N1 Ba1 -83.8(3) . . . 2_774 ?
C3 C4 N1 Ba1 93.0(3) . . . 2_774 ?
O2 C1 O1 Ba1 -11.1(3) . . . . ?
C2 C1 O1 Ba1 167.6(2) . . . . ?
O1 C1 O2 Ba1 12.1(3) . . . . ?
C2 C1 O2 Ba1 -166.5(2) . . . . ?
O4 C8 O3 Ba2 -110.5(3) . . . 2_765 ?
C6 C8 O3 Ba2 70.0(4) . . . 2_765 ?
Ba1 C8 O3 Ba2 -132.1(2) 1_645 . . 2_765 ?
O4 C8 O3 Ba1 21.6(3) . . . 1_645 ?
C6 C8 O3 Ba1 -157.9(3) . . . 1_645 ?
O3 C8 O4 Ba1 -22.5(4) . . . 1_645 ?
C6 C8 O4 Ba1 157.0(2) . . . 1_645 ?
O6 C9 O5 Ba2 139.2(2) . . . . ?
C10 C9 O5 Ba2 -38.6(4) . . . . ?
Ba2 C9 O5 Ba2 130.8(2) 2_765 . . . ?
O6 C9 O5 Ba2 8.4(3) . . . 2_765 ?
C10 C9 O5 Ba2 -169.4(2) . . . 2_765 ?
O5 C9 O6 Ba1 96.4(3) . . . 1_545 ?
C10 C9 O6 Ba1 -85.8(3) . . . 1_545 ?
Ba2 C9 O6 Ba1 104.7(2) 2_765 . . 1_545 ?
O5 C9 O6 Ba2 -8.3(3) . . . 2_765 ?
C10 C9 O6 Ba2 169.5(2) . . . 2_765 ?
O8 C16 O7 Ba2 85.8(3) . . . 1_455 ?
C14 C16 O7 Ba2 -94.1(3) . . . 1_455 ?
O8 C16 O7 Ba1 -82.6(4) . . . 2_675 ?
C14 C16 O7 Ba1 97.5(3) . . . 2_675 ?
O7 C16 O8 Ba2 49.8(3) . . . 2_675 ?
C14 C16 O8 Ba2 -130.3(2) . . . 2_675 ?
O7 C16 O8 Ba1 -59.8(3) . . . 1_455 ?
C14 C16 O8 Ba1 120.1(2) . . . 1_455 ?
